data_7028156
loop_
_publ_author_name
'Blake, Alexander J.'
'Hill, Stuart J.'
'Hubberstey, Peter'
'Li, Wan-Sheung'

_publ_contact_author
;
 Dr. P. Hubberstey
 Department of Chemistry
 University of Nottingham
 Nottingham
 NG7 2RD
;
_publ_section_title
;
 Copper(I) chelated by 2,9-dimethyl-1,10-phenanthroline and bridged by
 4,4&#x2032;-bipyridine or trans-1,2-bis(pyridin-4-yl)ethene to give
 discrete dinuclear and polymeric cations
;
_journal_issue 6
_journal_name_full 'Journal of the Chemical Society, Dalton Transactions'
_journal_page_first 909
_journal_paper_doi 10.1039/a708796i
_journal_year 1998
_chemical_compound_source
;
?
;
_chemical_formula_moiety ' C26 H23 Cu1 N5 B1 F4 '
_chemical_formula_sum 'C26 H23 B Cu F4 N5'
_chemical_formula_weight 555.85
_chemical_melting_point ?
_chemical_name_systematic
;
catena[(mu-4,4-bipyridine)(2,9-dimethyl-1,10-phenanthroline)copper(I)]
tetrafluoroborate acetonitrile solvate (1:1)
;
_space_group_IT_number 14
_symmetry_cell_setting monoclinic
_symmetry_space_group_name_Hall '-P 2ybc'
_symmetry_space_group_name_H-M 'P 1 21/c 1'
_audit_creation_date 97-07-17
_audit_creation_method CRYSTALS
_cell_angle_alpha 90
_cell_angle_beta 95.32(3)
_cell_angle_gamma 90
_cell_formula_units_Z 4
_cell_length_a 8.399(2)
_cell_length_b 25.186(5)
_cell_length_c 11.874(2)
_cell_measurement_reflns_used 32
_cell_measurement_temperature 150(1)
_cell_measurement_theta_max 16.70
_cell_measurement_theta_min 12.55
_cell_volume 2501.0(9)
_computing_cell_refinement 'STADI4 (Stoe & Cie 1995a)'
_computing_data_collection 'STADI4 (Stoe & Cie 1995a)'
_computing_data_reduction
;
X-RED (Stoe & Cie, 1995b)
CRYSTALS (Watkin et al, 1996)
;
_computing_molecular_graphics 'CAMERON (Watkin, Prout and Pearce, 1996)'
_computing_publication_material
;
CRYSTALS Issue 10 (Watkin et al, 1996)
;
_computing_structure_refinement
;
CRYSTALS Issue 10 (Watkin et al, 1996)
;
_computing_structure_solution 'SIR92 (Altomare, et al, 1994)'
_diffrn_ambient_temperature 150
_diffrn_measurement_device 'STOE STADI4 4-circle diffractometer D092'
_diffrn_measurement_method \w-\q
_diffrn_radiation_detector 'NaI (Tl) scintillation counter'
_diffrn_radiation_monochromator 'planar graphite'
_diffrn_radiation_polarisn_norm 90.0
_diffrn_radiation_source 'fine-focus sealed tube'
_diffrn_radiation_type 'Mo K\a'
_diffrn_radiation_wavelength 0.71073
_diffrn_reflns_av_R_equivalents 0.042
_diffrn_reflns_av_sigmaI/netI 0.0933
_diffrn_reflns_limit_h_max 9
_diffrn_reflns_limit_h_min -9
_diffrn_reflns_limit_k_max 29
_diffrn_reflns_limit_k_min 0
_diffrn_reflns_limit_l_max 14
_diffrn_reflns_limit_l_min -12
_diffrn_reflns_number 5103
_diffrn_reflns_theta_max 25.02
_diffrn_reflns_theta_min 2.57
_diffrn_standards_decay_% 15
_diffrn_standards_interval_time ' 60 mins'
_diffrn_standards_number 3
_exptl_absorpt_coefficient_mu 0.926
_exptl_absorpt_correction_T_max 0.864
_exptl_absorpt_correction_T_min 0.800
_exptl_absorpt_correction_type 'numerical integration'
_exptl_crystal_colour ' red '
_exptl_crystal_density_diffrn 1.48
_exptl_crystal_density_meas ?
_exptl_crystal_description ' rhomboid tablet '
_exptl_crystal_F_000 1137
_exptl_crystal_size_max 0.34
_exptl_crystal_size_mid 0.29
_exptl_crystal_size_min 0.19
_refine_diff_density_max 0.61
_refine_diff_density_min -0.79
_refine_ls_extinction_method None
_refine_ls_goodness_of_fit_all 1.1372
_refine_ls_goodness_of_fit_obs 1.1372
_refine_ls_number_parameters 414
_refine_ls_number_reflns 4033
_refine_ls_number_restraints 0
_refine_ls_R_factor_all 0.0871
_refine_ls_R_factor_obs 0.0649
_refine_ls_shift/esd_max 0.063
_refine_ls_structure_factor_coef F**2
_refine_ls_wR_factor_all 0.0936
_refine_ls_wR_factor_obs 0.0756
_reflns_limit_h_max 9
_reflns_limit_h_min -9
_reflns_limit_k_max 29
_reflns_limit_k_min 0
_reflns_limit_l_max 14
_reflns_limit_l_min -12
_reflns_number_observed 4033
_reflns_number_total 4382
_reflns_observed_criterion >2.00\s(I)
_cod_data_source_file i708796sup1.cif
_cod_data_source_block CRYSTALS_cif
_cod_depositor_comments
;
The following automatic conversions were performed:

'_chemical_melting_point' value 'not measured' was changed to '?' -
the value is undefined or not given.

'_symmetry_cell_setting' value
'Monoclinic' changed to 'monoclinic' according to
/home/saulius/struct/CIF-dictionaries/cif_core.dic dictionary named
'cif_core.dic' version 2.4.2 from 2011-04-26.

Automatic conversion script
Id: cif_fix_values 1891 2012-01-12 08:04:46Z andrius 

The following automatic conversions were performed:

'_exptl_crystal_density_meas' value 'not measured' was changed to '?'
- the value is perceived as not measured.

Automatic conversion script
Id: cif_fix_values 3008 2015-01-20 13:52:24Z robertas 
;
_cod_original_cell_volume 2501.1(8)
_cod_original_sg_symbol_H-M 'P 1 21/c 1 '
_cod_original_formula_sum ' C26 H23 Cu1 N5 B1 F4 '
_cod_database_code 7028156

loop_
_symmetry_equiv_pos_as_xyz
x,y,z
-x,-y,-z
-x,y+1/2,-z+1/2
x,-y+1/2,z+1/2

loop_
_atom_site_aniso_label
_atom_site_aniso_U_11
_atom_site_aniso_U_22
_atom_site_aniso_U_33
_atom_site_aniso_U_23
_atom_site_aniso_U_13
_atom_site_aniso_U_12
CU1 0.0299(3) 0.0256(3) 0.0418(3) 0.0040(3) -0.0099(2) -0.0021(3)
N1 0.023(2) 0.031(2) 0.023(2) -0.003(2) -0.001(1) -0.002(2)
N2 0.019(2) 0.035(2) 0.034(2) 0.003(2) -0.007(2) -0.008(2)
C1 0.043(3) 0.052(4) 0.055(4) -0.023(3) -0.001(3) -0.002(3)
C2 0.022(2) 0.043(3) 0.027(2) -0.008(2) -0.002(2) 0.001(2)
C3 0.029(3) 0.057(4) 0.030(3) -0.000(2) 0.007(2) -0.010(2)
C4 0.035(3) 0.041(3) 0.036(3) 0.018(3) -0.010(2) -0.010(2)
C5 0.021(2) 0.030(2) 0.034(3) 0.005(2) -0.009(2) -0.003(2)
C6 0.033(3) 0.024(2) 0.048(3) 0.004(2) -0.009(2) 0.000(2)
C7 0.030(3) 0.032(3) 0.052(3) -0.016(3) -0.013(2) 0.008(2)
C8 0.034(3) 0.042(3) 0.034(3) -0.012(2) -0.008(2) 0.004(2)
C9 0.023(2) 0.066(4) 0.036(3) -0.019(3) 0.004(2) 0.006(3)
C10 0.030(3) 0.087(5) 0.028(3) -0.010(3) 0.005(2) -0.004(3)
C11 0.017(2) 0.061(3) 0.032(3) 0.007(2) -0.005(2) -0.010(2)
C12 0.045(4) 0.078(5) 0.051(4) 0.020(4) 0.011(3) -0.015(4)
C13 0.023(2) 0.032(3) 0.030(2) -0.005(2) -0.006(2) -0.001(2)
C14 0.022(2) 0.021(2) 0.022(2) -0.003(2) -0.004(2) -0.002(2)
N21 0.033(2) 0.028(2) 0.044(2) 0.004(2) -0.015(2) -0.000(2)
C22 0.040(3) 0.031(3) 0.033(3) 0.003(2) -0.011(2) -0.005(2)
C23 0.036(3) 0.024(2) 0.035(3) -0.004(2) -0.004(2) -0.002(2)
C24 0.021(2) 0.026(2) 0.030(2) 0.007(2) 0.001(2) -0.002(2)
C25 0.031(3) 0.024(2) 0.040(3) 0.003(2) -0.008(2) 0.001(2)
C26 0.034(3) 0.024(2) 0.052(3) -0.001(2) -0.012(2) 0.004(2)
N31 0.036(2) 0.023(2) 0.036(2) -0.000(2) -0.010(2) -0.003(2)
C32 0.051(3) 0.036(3) 0.033(3) -0.010(2) -0.016(2) 0.009(2)
C33 0.045(3) 0.034(3) 0.038(3) -0.007(2) -0.006(2) 0.016(3)
C34 0.024(2) 0.024(2) 0.034(3) 0.008(2) -0.004(2) -0.002(2)
C35 0.036(3) 0.027(2) 0.027(2) -0.003(2) -0.003(2) -0.000(2)
C36 0.028(2) 0.025(2) 0.035(3) -0.004(2) 0.001(2) 0.001(2)
B1 0.048(4) 0.037(3) 0.042(3) -0.011(3) 0.011(3) -0.004(3)
F1 0.069(3) 0.147(4) 0.066(3) -0.040(3) 0.025(2) 0.009(3)
F2 0.111(3) 0.056(2) 0.046(2) 0.007(2) -0.002(2) 0.015(2)
F3 0.192(5) 0.035(2) 0.059(2) 0.007(2) -0.043(3) 0.005(3)
F4 0.081(3) 0.125(4) 0.084(3) -0.023(3) 0.032(2) -0.040(3)
N41 0.156(8) 0.055(4) 0.21(1) 0.004(5) -0.093(7) 0.003(5)
C42 0.090(6) 0.062(5) 0.121(7) -0.017(5) -0.063(5) 0.017(5)
C43 0.079(5) 0.051(4) 0.087(6) 0.005(4) -0.029(4) -0.008(4)

loop_
_atom_site_label
_atom_site_fract_x
_atom_site_fract_y
_atom_site_fract_z
_atom_site_U_iso_or_equiv
_atom_site_occupancy
_atom_site_thermal_displace_type
CU1 0.73702(7) 0.14702(2) 0.96837(5) 0.0333 1.0000 Uani
N1 0.6613(4) 0.0829(1) 1.0575(3) 0.0261 1.0000 Uani
N2 0.8321(4) 0.0859(2) 0.8769(3) 0.0296 1.0000 Uani
C1 0.5112(8) 0.1342(3) 1.1825(6) 0.0506 1.0000 Uani
C2 0.5760(5) 0.0826(2) 1.1462(4) 0.0309 1.0000 Uani
C3 0.5455(6) 0.0351(2) 1.2021(4) 0.0384 1.0000 Uani
C4 0.6057(6) -0.0120(2) 1.1664(4) 0.0381 1.0000 Uani
C5 0.6902(5) -0.0126(2) 1.0720(4) 0.0290 1.0000 Uani
C6 0.7544(6) -0.0599(2) 1.0266(5) 0.0355 1.0000 Uani
C7 0.8344(6) -0.0586(2) 0.9350(5) 0.0391 1.0000 Uani
C8 0.8634(6) -0.0098(2) 0.8783(4) 0.0370 1.0000 Uani
C9 0.9472(6) -0.0060(3) 0.7834(4) 0.0416 1.0000 Uani
C10 0.9737(7) 0.0424(3) 0.7379(5) 0.0482 1.0000 Uani
C11 0.9154(5) 0.0881(2) 0.7866(4) 0.0371 1.0000 Uani
C12 0.9485(8) 0.1421(3) 0.7405(6) 0.0578 1.0000 Uani
C13 0.8065(5) 0.0383(2) 0.9225(4) 0.0289 1.0000 Uani
C14 0.7170(5) 0.0359(2) 1.0194(3) 0.0222 1.0000 Uani
N21 0.5691(5) 0.1882(2) 0.8744(4) 0.0359 1.0000 Uani
C22 0.5151(6) 0.2355(2) 0.9065(4) 0.0355 1.0000 Uani
C23 0.3871(6) 0.2612(2) 0.8483(4) 0.0323 1.0000 Uani
C24 0.3081(5) 0.2376(2) 0.7530(4) 0.0259 1.0000 Uani
C25 0.3674(6) 0.1899(2) 0.7179(4) 0.0323 1.0000 Uani
C26 0.4961(6) 0.1669(2) 0.7802(5) 0.0372 1.0000 Uani
N31 -0.0986(5) 0.3107(1) 0.5654(3) 0.0328 1.0000 Uani
C32 -0.0171(6) 0.2718(2) 0.5220(4) 0.0411 1.0000 Uani
C33 0.1147(7) 0.2474(2) 0.5799(5) 0.0398 1.0000 Uani
C34 0.1658(5) 0.2635(2) 0.6886(4) 0.0279 1.0000 Uani
C35 0.0801(6) 0.3027(2) 0.7348(4) 0.0305 1.0000 Uani
C36 -0.0513(5) 0.3252(2) 0.6715(4) 0.0296 1.0000 Uani
B1 0.2418(8) 0.0839(2) 0.4830(5) 0.0418 1.0000 Uani
F1 0.3181(5) 0.0624(2) 0.3979(3) 0.0929 1.0000 Uani
F2 0.3197(5) 0.0731(1) 0.5869(3) 0.0715 1.0000 Uani
F3 0.2256(7) 0.1371(1) 0.4718(3) 0.0985 1.0000 Uani
F4 0.0941(5) 0.0608(2) 0.4756(4) 0.0952 1.0000 Uani
N41 0.760(1) 0.1578(3) 0.4349(9) 0.1465 1.0000 Uani
C42 0.740(1) 0.1153(3) 0.4609(8) 0.0958 1.0000 Uani
C43 0.709(1) 0.0608(3) 0.4921(7) 0.0745 1.0000 Uani
H101 0.594(8) 0.153(3) 1.224(6) 0.09(2) 1.0000 Uiso
H102 0.425(8) 0.129(2) 1.236(5) 0.07(2) 1.0000 Uiso
H103 0.453(9) 0.153(3) 1.127(7) 0.11(3) 1.0000 Uiso
H3 0.485(6) 0.035(2) 1.254(4) 0.04(1) 1.0000 Uiso
H4 0.592(6) -0.041(2) 1.200(4) 0.03(1) 1.0000 Uiso
H6 0.738(6) -0.091(2) 1.069(4) 0.04(1) 1.0000 Uiso
H7 0.870(7) -0.085(3) 0.893(5) 0.08(2) 1.0000 Uiso
H9 0.987(8) -0.034(3) 0.746(6) 0.08(2) 1.0000 Uiso
H10 1.020(6) 0.041(2) 0.689(4) 0.03(1) 1.0000 Uiso
H121 0.994(7) 0.143(2) 0.668(5) 0.06(2) 1.0000 Uiso
H122 0.861(8) 0.164(3) 0.739(5) 0.07(2) 1.0000 Uiso
H123 1.01(1) 0.163(3) 0.786(7) 0.11(3) 1.0000 Uiso
H22 0.569(5) 0.251(2) 0.972(4) 0.04(1) 1.0000 Uiso
H23 0.343(5) 0.293(2) 0.880(3) 0.02(1) 1.0000 Uiso
H25 0.327(6) 0.171(2) 0.653(5) 0.06(2) 1.0000 Uiso
H26 0.538(5) 0.136(2) 0.763(4) 0.02(1) 1.0000 Uiso
H33 0.142(6) 0.226(2) 0.551(4) 0.02(1) 1.0000 Uiso
H35 0.097(5) 0.317(2) 0.810(4) 0.02(1) 1.0000 Uiso
H431 0.60(1) 0.041(4) 0.458(8) 0.15(4) 1.0000 Uiso
H432 0.646(8) 0.060(3) 0.574(6) 0.08(2) 1.0000 Uiso
H433 0.753(1) 0.0241(3) 0.5010(7) 0.0500 1.0000 Uiso
H32 -0.0527(6) 0.2593(2) 0.4438(4) 0.0500 1.0000 Uiso
H36 -0.1129(5) 0.3535(2) 0.7074(4) 0.0500 1.0000 Uiso

loop_
_atom_type_symbol
_atom_type_scat_dispersion_real
_atom_type_scat_dispersion_imag
_atom_type_scat_Cromer_Mann_a1
_atom_type_scat_Cromer_Mann_b1
_atom_type_scat_Cromer_Mann_a2
_atom_type_scat_Cromer_Mann_b2
_atom_type_scat_Cromer_Mann_a3
_atom_type_scat_Cromer_Mann_b3
_atom_type_scat_Cromer_Mann_a4
_atom_type_scat_Cromer_Mann_b4
_atom_type_scat_Cromer_Mann_c
_atom_type_scat_source
'Cu  ' 0.2630 1.2660 13.3380 3.5828 7.1676 0.2470 5.6158 11.3966 1.6735 64.8126 1.1910 International_Tables_Vol_IV_Table_2.2B
'C   ' 0.0020 0.0020 2.3100 20.8439 1.0200 10.2075 1.5886 0.5687 0.8650 51.6512 0.2156 International_Tables_Vol_IV_Table_2.2B
'H   ' 0.0000 0.0000 0.4930 10.5109 0.3229 26.1257 0.1402 3.1424 0.0408 57.7997 0.0030 International_Tables_Vol_IV_Table_2.2B
'N   ' 0.0040 0.0030 12.2126 0.0057 3.1322 9.8933 2.0125 28.9975 1.1663 0.5826 -11.5290 International_Tables_Vol_IV_Table_2.2B
'B   ' 0.0000 0.0010 2.0545 23.2185 1.3326 1.0210 1.0979 60.3498 0.7068 0.1403 -0.1932 International_Tables_Vol_IV_Table_2.2B
'F   ' 0.0140 0.0100 3.5392 10.2825 2.6412 4.2944 1.5170 0.2615 1.0243 26.1476 0.2776 International_Tables_Vol_IV_Table_2.2B
'O   ' 0.0080 0.0060 3.0485 13.2771 2.2868 5.7011 1.5463 0.3239 0.8670 32.9089 0.2508 International_Tables_Vol_IV_Table_2.2B

loop_
_geom_angle_atom_site_label_1
_geom_angle_site_symmetry_1
_geom_angle_atom_site_label_2
_geom_angle_atom_site_label_3
_geom_angle_site_symmetry_3
_geom_angle
_geom_angle_publ_flag
N1 . CU1 N2 . 80.8(1) yes
N1 . CU1 N21 . 117.1(2) yes
N2 . CU1 N21 . 112.1(2) yes
N1 . CU1 N31 4_655 110.3(2) yes
N2 . CU1 N31 4_655 114.3(1) yes
N21 . CU1 N31 4_655 116.9(1) yes
CU1 . N1 C2 . 128.7(3) yes
CU1 . N1 C14 . 112.2(3) yes
C2 . N1 C14 . 119.1(4) yes
CU1 . N2 C11 . 130.0(4) yes
CU1 . N2 C13 . 111.5(3) yes
C11 . N2 C13 . 118.5(4) yes
N1 . C2 C1 . 117.7(5) yes
N1 . C2 C3 . 121.0(5) yes
C1 . C2 C3 . 121.4(5) yes
C2 . C3 C4 . 120.1(5) yes
C3 . C4 C5 . 119.6(5) yes
C4 . C5 C6 . 123.7(5) yes
C4 . C5 C14 . 117.9(5) yes
C6 . C5 C14 . 118.4(4) yes
C5 . C6 C7 . 121.6(5) yes
C6 . C7 C8 . 121.7(5) yes
C7 . C8 C9 . 124.2(5) yes
C7 . C8 C13 . 118.7(5) yes
C9 . C8 C13 . 117.0(5) yes
C8 . C9 C10 . 120.0(5) yes
C9 . C10 C11 . 119.8(5) yes
N2 . C11 C10 . 121.9(5) yes
N2 . C11 C12 . 117.3(5) yes
C10 . C11 C12 . 120.8(5) yes
N2 . C13 C8 . 122.8(4) yes
N2 . C13 C14 . 118.6(4) yes
C8 . C13 C14 . 118.6(4) yes
N1 . C14 C5 . 122.3(4) yes
N1 . C14 C13 . 116.7(4) yes
C5 . C14 C13 . 121.0(4) yes
CU1 . N21 C22 . 122.7(3) yes
CU1 . N21 C26 . 120.1(3) yes
C22 . N21 C26 . 116.9(4) yes
N21 . C22 C23 . 122.8(4) yes
C22 . C23 C24 . 119.7(5) yes
C23 . C24 C25 . 117.3(4) yes
C23 . C24 C34 . 121.7(4) yes
C25 . C24 C34 . 121.0(4) yes
C24 . C25 C26 . 119.4(5) yes
N21 . C26 C25 . 123.7(5) yes
CU1 4_454 N31 C32 . 121.3(3) yes
CU1 4_454 N31 C36 . 121.5(3) yes
C32 . N31 C36 . 116.6(4) yes
N31 . C32 C33 . 123.4(5) yes
C32 . C33 C34 . 119.8(5) yes
C24 . C34 C33 . 120.8(4) yes
C24 . C34 C35 . 122.1(4) yes
C33 . C34 C35 . 117.1(4) yes
C34 . C35 C36 . 119.8(4) yes
N31 . C36 C35 . 123.3(4) yes
F1 . B1 F2 . 111.9(5) yes
F1 . B1 F3 . 111.8(6) yes
F2 . B1 F3 . 108.7(5) yes
F1 . B1 F4 . 105.8(5) yes
F2 . B1 F4 . 109.2(5) yes
F3 . B1 F4 . 109.4(6) yes
N41 . C42 C43 . 178.3(9) yes

loop_
_geom_bond_atom_site_label_1
_geom_bond_atom_site_label_2
_geom_bond_site_symmetry_2
_geom_bond_distance
_geom_bond_publ_flag
CU1 N1 . 2.064(4) yes
CU1 N2 . 2.085(4) yes
CU1 N21 . 2.005(4) yes
CU1 N31 4_655 2.018(4) yes
N1 C2 . 1.327(6) yes
N1 C14 . 1.366(5) yes
N2 C11 . 1.334(6) yes
N2 C13 . 1.341(6) yes
C1 C2 . 1.488(7) yes
C2 C3 . 1.405(7) yes
C3 C4 . 1.370(8) yes
C4 C5 . 1.381(7) yes
C5 C6 . 1.433(7) yes
C5 C14 . 1.399(6) yes
C6 C7 . 1.331(8) yes
C7 C8 . 1.433(8) yes
C8 C9 . 1.385(7) yes
C8 C13 . 1.421(7) yes
C9 C10 . 1.360(9) yes
C10 C11 . 1.397(8) yes
C11 C12 . 1.501(8) yes
C13 C14 . 1.434(6) yes
N21 C22 . 1.341(6) yes
N21 C26 . 1.337(6) yes
C22 C23 . 1.384(6) yes
C23 C24 . 1.390(6) yes
C24 C25 . 1.380(6) yes
C24 C34 . 1.505(5) yes
C25 C26 . 1.380(6) yes
N31 C32 . 1.326(6) yes
N31 C36 . 1.337(6) yes
C32 C33 . 1.390(7) yes
C33 C34 . 1.383(7) yes
C34 C35 . 1.367(7) yes
C35 C36 . 1.396(6) yes
B1 F1 . 1.358(7) yes
B1 F2 . 1.369(7) yes
B1 F3 . 1.353(7) yes
B1 F4 . 1.365(7) yes
N41 C42 . 1.13(1) yes
C42 C43 . 1.45(1) yes
